data_4029283
loop_
_publ_author_name
'Fa, Shi-Xin'
'Wang, Li-Xia'
'Wang, De-Xian'
'Zhao, Liang'
'Wang, Mei-Xiang'

_publ_section_title
;
 Synthesis, Structure, and Fullerene-Complexing Property of
 Azacalix[6]aromatics.
;
_journal_issue 8
_journal_name_full 'The Journal of organic chemistry'
_journal_page_first 3559
_journal_page_last 3571
_journal_paper_doi 10.1021/jo5003714
_journal_volume 79
_journal_year 2014
_chemical_formula_moiety 'C42 H42 N6'
_chemical_formula_sum 'C42 H42 N6'
_chemical_formula_weight 630.82
_chemical_name_systematic
; 
 ? 
;
_space_group_IT_number 14
_symmetry_cell_setting monoclinic
_symmetry_space_group_name_Hall '-P 2ybc'
_symmetry_space_group_name_H-M 'P 1 21/c 1'
_atom_sites_solution_hydrogens geom
_atom_sites_solution_primary direct
_atom_sites_solution_secondary difmap
_audit_creation_method SHELXL-97
_cell_angle_alpha 90.00
_cell_angle_beta 110.578(3)
_cell_angle_gamma 90.00
_cell_formula_units_Z 2
_cell_length_a 11.366(2)
_cell_length_b 15.991(3)
_cell_length_c 9.6640(19)
_cell_measurement_reflns_used 435
_cell_measurement_temperature 173(2)
_cell_measurement_theta_max 27.48
_cell_measurement_theta_min 2.17
_cell_volume 1644.4(5)
_computing_cell_refinement 'CrystalClear (Rigaku Inc., 2007)'
_computing_data_collection 'CrystalClear (Rigaku Inc., 2007)'
_computing_data_reduction 'CrystalClear (Rigaku Inc., 2007)'
_computing_molecular_graphics 'XP in Siemens SHELXTL (Sheldrick, 1994)'
_computing_publication_material 'SHELX97 (Sheldrick, 1997)'
_computing_structure_refinement 'SHELXL-97 (Sheldrick, 1997)'
_computing_structure_solution 'SHELXS-97 (Sheldrick, 1990)'
_diffrn_ambient_temperature 173(2)
_diffrn_measured_fraction_theta_full 0.986
_diffrn_measured_fraction_theta_max 0.986
_diffrn_measurement_device_type 'MM007-HF CCD(Saturn 724+)'
_diffrn_measurement_method '\w scans at fixed \c = 45\%'
_diffrn_radiation_monochromator Confocal
_diffrn_radiation_source 'rotating anode'
_diffrn_radiation_type MoK\a
_diffrn_radiation_wavelength 0.71073
_diffrn_reflns_av_R_equivalents 0.0314
_diffrn_reflns_av_sigmaI/netI 0.0438
_diffrn_reflns_limit_h_max 8
_diffrn_reflns_limit_h_min -14
_diffrn_reflns_limit_k_max 20
_diffrn_reflns_limit_k_min -19
_diffrn_reflns_limit_l_max 12
_diffrn_reflns_limit_l_min -10
_diffrn_reflns_number 7271
_diffrn_reflns_theta_full 27.46
_diffrn_reflns_theta_max 27.46
_diffrn_reflns_theta_min 1.91
_exptl_absorpt_coefficient_mu 0.076
_exptl_absorpt_correction_T_max 0.9917
_exptl_absorpt_correction_T_min 0.9812
_exptl_absorpt_correction_type multi-scan
_exptl_absorpt_process_details 'CrystalClear (Rigaku Inc., 2007)'
_exptl_crystal_colour colorless
_exptl_crystal_density_diffrn 1.274
_exptl_crystal_density_method 'not measured'
_exptl_crystal_description block
_exptl_crystal_F_000 672
_exptl_crystal_size_max 0.25
_exptl_crystal_size_mid 0.20
_exptl_crystal_size_min 0.11
_refine_diff_density_max 0.199
_refine_diff_density_min -0.198
_refine_diff_density_rms 0.043
_refine_ls_extinction_method none
_refine_ls_goodness_of_fit_ref 1.116
_refine_ls_hydrogen_treatment constr
_refine_ls_matrix_type full
_refine_ls_number_parameters 220
_refine_ls_number_reflns 3717
_refine_ls_number_restraints 0
_refine_ls_restrained_S_all 1.116
_refine_ls_R_factor_all 0.0716
_refine_ls_R_factor_gt 0.0595
_refine_ls_shift/su_max 0.000
_refine_ls_shift/su_mean 0.000
_refine_ls_structure_factor_coef Fsqd
_refine_ls_weighting_details 'calc w=1/[\s^2^(Fo^2^)+(0.0328P)^2^+0.7797P] where P=(Fo^2^+2Fc^2^)/3'
_refine_ls_weighting_scheme calc
_refine_ls_wR_factor_gt 0.1167
_refine_ls_wR_factor_ref 0.1235
_reflns_number_gt 3180
_reflns_number_total 3717
_reflns_threshold_expression >2sigma(I)
_cod_data_source_file jo5003714_si_003.cif
_cod_data_source_block a
_cod_depositor_comments
;Adding full bibliography for
 ./tmp-cod-update-bibliographies-12971/cifs/4029283.cif.
;
_cod_original_sg_symbol_H-M P2(1)/c
_cod_database_code 4029283

loop_
_symmetry_equiv_pos_as_xyz
'x, y, z'
'-x, y+1/2, -z+1/2'
'-x, -y, -z'
'x, -y-1/2, z-1/2'

loop_
_atom_site_label
_atom_site_type_symbol
_atom_site_fract_x
_atom_site_fract_y
_atom_site_fract_z
_atom_site_U_iso_or_equiv
_atom_site_adp_type
_atom_site_occupancy
_atom_site_symmetry_multiplicity
_atom_site_calc_flag
_atom_site_refinement_flags
N1 N 0.35960(13) 0.18371(8) 0.57400(17) 0.0311(3) Uani 1 1 d .
N2 N 0.80361(13) 0.25935(9) 0.76805(16) 0.0310(3) Uani 1 1 d .
N3 N 0.67830(13) 0.51549(8) 0.48559(16) 0.0273(3) Uani 1 1 d .
C1 C 0.19423(16) 0.40941(11) 0.6339(2) 0.0317(4) Uani 1 1 d .
H1A H 0.1555 0.4603 0.6456 0.038 Uiso 1 1 calc R
C2 C 0.16316(17) 0.33481(12) 0.6846(2) 0.0337(4) Uani 1 1 d .
H2A H 0.1023 0.3347 0.7314 0.040 Uiso 1 1 calc R
C3 C 0.21862(16) 0.26051(11) 0.66872(19) 0.0298(4) Uani 1 1 d .
H3A H 0.1960 0.2102 0.7052 0.036 Uiso 1 1 calc R
C4 C 0.30792(15) 0.25854(10) 0.59931(18) 0.0247(4) Uani 1 1 d .
C5 C 0.29947(18) 0.10576(11) 0.5865(2) 0.0390(5) Uani 1 1 d .
H5A H 0.2088 0.1102 0.5329 0.059 Uiso 1 1 calc R
H5B H 0.3150 0.0939 0.6909 0.059 Uiso 1 1 calc R
H5C H 0.3339 0.0604 0.5440 0.059 Uiso 1 1 calc R
C6 C 0.48185(16) 0.17974(10) 0.56648(18) 0.0259(4) Uani 1 1 d .
C7 C 0.50433(17) 0.12754(11) 0.46312(19) 0.0307(4) Uani 1 1 d .
H7A H 0.4368 0.0980 0.3933 0.037 Uiso 1 1 calc R
C8 C 0.62479(18) 0.11877(11) 0.4622(2) 0.0333(4) Uani 1 1 d .
H8A H 0.6398 0.0825 0.3924 0.040 Uiso 1 1 calc R
C9 C 0.72397(17) 0.16213(11) 0.5616(2) 0.0314(4) Uani 1 1 d .
H9A H 0.8066 0.1555 0.5603 0.038 Uiso 1 1 calc R
C10 C 0.70193(15) 0.21529(10) 0.66291(18) 0.0258(4) Uani 1 1 d .
C11 C 0.58119(15) 0.22370(10) 0.66616(18) 0.0257(4) Uani 1 1 d .
H11A H 0.5665 0.2596 0.7367 0.031 Uiso 1 1 calc R
C12 C 0.90248(17) 0.20913(12) 0.8716(2) 0.0397(5) Uani 1 1 d .
H12A H 0.9210 0.2306 0.9720 0.060 Uiso 1 1 calc R
H12B H 0.9783 0.2122 0.8457 0.060 Uiso 1 1 calc R
H12C H 0.8746 0.1509 0.8667 0.060 Uiso 1 1 calc R
C13 C 0.82542(14) 0.34305(10) 0.74654(18) 0.0241(3) Uani 1 1 d .
C14 C 0.92993(15) 0.38451(11) 0.84409(18) 0.0274(4) Uani 1 1 d .
H14A H 0.9857 0.3564 0.9282 0.033 Uiso 1 1 calc R
C15 C 0.95124(16) 0.46709(11) 0.81662(18) 0.0289(4) Uani 1 1 d .
H15A H 1.0235 0.4946 0.8821 0.035 Uiso 1 1 calc R
C16 C 0.87163(15) 0.51082(11) 0.69797(18) 0.0275(4) Uani 1 1 d .
H16A H 0.8890 0.5674 0.6821 0.033 Uiso 1 1 calc R
C17 C 0.76461(14) 0.47092(10) 0.60065(17) 0.0232(3) Uani 1 1 d .
C18 C 0.74384(15) 0.38708(10) 0.62549(18) 0.0247(4) Uani 1 1 d .
H18A H 0.6727 0.3592 0.5587 0.030 Uiso 1 1 calc R
C19 C 0.57584(17) 0.47207(11) 0.3748(2) 0.0381(5) Uani 1 1 d .
H19A H 0.5286 0.4394 0.4236 0.057 Uiso 1 1 calc R
H19B H 0.6099 0.4345 0.3181 0.057 Uiso 1 1 calc R
H19C H 0.5199 0.5130 0.3080 0.057 Uiso 1 1 calc R
C20 C 0.71662(15) 0.59151(10) 0.43454(18) 0.0251(4) Uani 1 1 d .
C21 C 0.66121(15) 0.66544(10) 0.45243(18) 0.0247(3) Uani 1 1 d .
H21A H 0.6012 0.6650 0.5005 0.030 Uiso 1 1 calc R

loop_
_atom_site_aniso_label
_atom_site_aniso_U_11
_atom_site_aniso_U_22
_atom_site_aniso_U_33
_atom_site_aniso_U_23
_atom_site_aniso_U_13
_atom_site_aniso_U_12
N1 0.0271(7) 0.0185(7) 0.0478(9) 0.0011(6) 0.0133(7) -0.0020(6)
N2 0.0231(7) 0.0267(8) 0.0350(8) 0.0076(6) 0.0000(6) 0.0021(6)
N3 0.0233(7) 0.0195(7) 0.0330(8) 0.0009(6) 0.0021(6) -0.0015(6)
C1 0.0292(9) 0.0306(10) 0.0363(9) -0.0051(8) 0.0128(8) 0.0032(7)
C2 0.0292(9) 0.0404(11) 0.0348(9) -0.0042(8) 0.0153(8) -0.0028(8)
C3 0.0270(9) 0.0319(10) 0.0293(9) 0.0028(7) 0.0083(7) -0.0051(7)
C4 0.0209(8) 0.0236(8) 0.0260(8) 0.0002(7) 0.0039(7) -0.0020(7)
C5 0.0305(10) 0.0240(9) 0.0609(13) 0.0059(9) 0.0140(9) -0.0040(8)
C6 0.0266(8) 0.0199(8) 0.0299(8) 0.0059(7) 0.0084(7) 0.0019(7)
C7 0.0364(10) 0.0224(9) 0.0292(9) 0.0003(7) 0.0067(8) -0.0016(7)
C8 0.0441(11) 0.0245(9) 0.0334(9) -0.0011(7) 0.0163(8) 0.0042(8)
C9 0.0313(9) 0.0277(9) 0.0382(10) 0.0063(8) 0.0161(8) 0.0046(7)
C10 0.0274(8) 0.0205(8) 0.0284(8) 0.0067(7) 0.0082(7) 0.0021(7)
C11 0.0296(9) 0.0193(8) 0.0274(8) 0.0030(7) 0.0091(7) 0.0017(7)
C12 0.0300(10) 0.0346(11) 0.0451(11) 0.0125(9) 0.0016(9) 0.0050(8)
C13 0.0211(8) 0.0252(8) 0.0276(8) 0.0001(7) 0.0106(7) 0.0026(7)
C14 0.0214(8) 0.0347(10) 0.0241(8) 0.0010(7) 0.0056(7) 0.0005(7)
C15 0.0233(8) 0.0337(10) 0.0275(8) -0.0072(7) 0.0060(7) -0.0043(7)
C16 0.0270(8) 0.0230(8) 0.0318(9) -0.0043(7) 0.0095(7) -0.0019(7)
C17 0.0219(8) 0.0231(8) 0.0247(8) -0.0022(6) 0.0083(7) 0.0036(6)
C18 0.0211(8) 0.0244(8) 0.0263(8) -0.0019(7) 0.0057(7) -0.0011(7)
C19 0.0327(10) 0.0289(10) 0.0391(10) 0.0038(8) -0.0043(8) -0.0059(8)
C20 0.0230(8) 0.0239(8) 0.0249(8) 0.0003(7) 0.0041(7) -0.0018(6)
C21 0.0221(8) 0.0249(8) 0.0266(8) 0.0010(7) 0.0079(7) -0.0007(7)

loop_
_atom_type_symbol
_atom_type_description
_atom_type_scat_dispersion_real
_atom_type_scat_dispersion_imag
_atom_type_scat_source
C C 0.0033 0.0016 'International Tables Vol C Tables 4.2.6.8 and 6.1.1.4'
H H 0.0000 0.0000 'International Tables Vol C Tables 4.2.6.8 and 6.1.1.4'
N N 0.0061 0.0033 'International Tables Vol C Tables 4.2.6.8 and 6.1.1.4'

loop_
_geom_angle_atom_site_label_1
_geom_angle_atom_site_label_2
_geom_angle_atom_site_label_3
_geom_angle
_geom_angle_site_symmetry_1
_geom_angle_site_symmetry_3
C4 N1 C6 121.95(13) . .
C4 N1 C5 119.02(14) . .
C6 N1 C5 117.75(14) . .
C13 N2 C10 120.73(13) . .
C13 N2 C12 119.93(14) . .
C10 N2 C12 116.94(14) . .
C17 N3 C20 119.59(13) . .
C17 N3 C19 120.09(13) . .
C20 N3 C19 114.40(13) . .
C2 C1 C20 118.61(16) . 3_666
C2 C1 H1A 120.7 . .
C20 C1 H1A 120.7 3_666 .
C3 C2 C1 121.38(16) . .
C3 C2 H2A 119.3 . .
C1 C2 H2A 119.3 . .
C2 C3 C4 120.64(16) . .
C2 C3 H3A 119.7 . .
C4 C3 H3A 119.7 . .
N1 C4 C3 121.69(15) . .
N1 C4 C21 120.50(14) . 3_666
C3 C4 C21 117.71(15) . 3_666
N1 C5 H5A 109.5 . .
N1 C5 H5B 109.5 . .
H5A C5 H5B 109.5 . .
N1 C5 H5C 109.5 . .
H5A C5 H5C 109.5 . .
H5B C5 H5C 109.5 . .
C11 C6 C7 119.40(16) . .
C11 C6 N1 120.91(15) . .
C7 C6 N1 119.59(15) . .
C8 C7 C6 119.88(16) . .
C8 C7 H7A 120.1 . .
C6 C7 H7A 120.1 . .
C7 C8 C9 120.89(16) . .
C7 C8 H8A 119.6 . .
C9 C8 H8A 119.6 . .
C8 C9 C10 119.53(16) . .
C8 C9 H9A 120.2 . .
C10 C9 H9A 120.2 . .
C9 C10 C11 120.05(16) . .
C9 C10 N2 120.25(15) . .
C11 C10 N2 119.65(15) . .
C6 C11 C10 120.22(15) . .
C6 C11 H11A 119.9 . .
C10 C11 H11A 119.9 . .
N2 C12 H12A 109.5 . .
N2 C12 H12B 109.5 . .
H12A C12 H12B 109.5 . .
N2 C12 H12C 109.5 . .
H12A C12 H12C 109.5 . .
H12B C12 H12C 109.5 . .
N2 C13 C14 120.66(15) . .
N2 C13 C18 120.55(14) . .
C14 C13 C18 118.78(15) . .
C15 C14 C13 119.18(15) . .
C15 C14 H14A 120.4 . .
C13 C14 H14A 120.4 . .
C16 C15 C14 122.42(16) . .
C16 C15 H15A 118.8 . .
C14 C15 H15A 118.8 . .
C15 C16 C17 119.28(15) . .
C15 C16 H16A 120.4 . .
C17 C16 H16A 120.4 . .
N3 C17 C18 120.94(14) . .
N3 C17 C16 120.28(14) . .
C18 C17 C16 118.72(15) . .
C17 C18 C13 121.59(15) . .
C17 C18 H18A 119.2 . .
C13 C18 H18A 119.2 . .
N3 C19 H19A 109.5 . .
N3 C19 H19B 109.5 . .
H19A C19 H19B 109.5 . .
N3 C19 H19C 109.5 . .
H19A C19 H19C 109.5 . .
H19B C19 H19C 109.5 . .
C21 C20 C1 120.66(15) . 3_666
C21 C20 N3 118.41(14) . .
C1 C20 N3 120.92(15) 3_666 .
C20 C21 C4 121.00(15) . 3_666
C20 C21 H21A 119.5 . .
C4 C21 H21A 119.5 3_666 .

loop_
_geom_bond_atom_site_label_1
_geom_bond_atom_site_label_2
_geom_bond_distance
_geom_bond_site_symmetry_2
N1 C4 1.392(2) .
N1 C6 1.418(2) .
N1 C5 1.447(2) .
N2 C13 1.390(2) .
N2 C10 1.428(2) .
N2 C12 1.455(2) .
N3 C17 1.393(2) .
N3 C20 1.436(2) .
N3 C19 1.452(2) .
C1 C2 1.382(3) .
C1 C20 1.392(2) 3_666
C1 H1A 0.9500 .
C2 C3 1.379(3) .
C2 H2A 0.9500 .
C3 C4 1.400(2) .
C3 H3A 0.9500 .
C4 C21 1.405(2) 3_666
C5 H5A 0.9800 .
C5 H5B 0.9800 .
C5 H5C 0.9800 .
C6 C11 1.390(2) .
C6 C7 1.393(2) .
C7 C8 1.379(3) .
C7 H7A 0.9500 .
C8 C9 1.383(3) .
C8 H8A 0.9500 .
C9 C10 1.384(2) .
C9 H9A 0.9500 .
C10 C11 1.390(2) .
C11 H11A 0.9500 .
C12 H12A 0.9800 .
C12 H12B 0.9800 .
C12 H12C 0.9800 .
C13 C14 1.397(2) .
C13 C18 1.401(2) .
C14 C15 1.385(2) .
C14 H14A 0.9500 .
C15 C16 1.376(2) .
C15 H15A 0.9500 .
C16 C17 1.403(2) .
C16 H16A 0.9500 .
C17 C18 1.397(2) .
C18 H18A 0.9500 .
C19 H19A 0.9800 .
C19 H19B 0.9800 .
C19 H19C 0.9800 .
C20 C21 1.379(2) .
C20 C1 1.392(2) 3_666
C21 C4 1.405(2) 3_666
C21 H21A 0.9500 .

loop_
_geom_torsion_atom_site_label_1
_geom_torsion_atom_site_label_2
_geom_torsion_atom_site_label_3
_geom_torsion_atom_site_label_4
_geom_torsion
_geom_torsion_site_symmetry_1
_geom_torsion_site_symmetry_4
C20 C1 C2 C3 0.1(3) 3_666 .
C1 C2 C3 C4 -0.5(3) . .
C6 N1 C4 C3 -151.77(16) . .
C5 N1 C4 C3 15.0(2) . .
C6 N1 C4 C21 32.0(2) . 3_666
C5 N1 C4 C21 -161.18(17) . 3_666
C2 C3 C4 N1 -176.06(16) . .
C2 C3 C4 C21 0.2(2) . 3_666
C4 N1 C6 C11 42.3(2) . .
C5 N1 C6 C11 -124.60(18) . .
C4 N1 C6 C7 -141.21(16) . .
C5 N1 C6 C7 51.8(2) . .
C11 C6 C7 C8 1.2(2) . .
N1 C6 C7 C8 -175.34(15) . .
C6 C7 C8 C9 -0.9(3) . .
C7 C8 C9 C10 -0.3(3) . .
C8 C9 C10 C11 1.2(2) . .
C8 C9 C10 N2 178.85(15) . .
C13 N2 C10 C9 101.02(19) . .
C12 N2 C10 C9 -61.4(2) . .
C13 N2 C10 C11 -81.3(2) . .
C12 N2 C10 C11 116.32(18) . .
C7 C6 C11 C10 -0.3(2) . .
N1 C6 C11 C10 176.20(15) . .
C9 C10 C11 C6 -0.9(2) . .
N2 C10 C11 C6 -178.60(14) . .
C10 N2 C13 C14 -175.56(15) . .
C12 N2 C13 C14 -13.7(2) . .
C10 N2 C13 C18 3.6(2) . .
C12 N2 C13 C18 165.47(16) . .
N2 C13 C14 C15 177.80(15) . .
C18 C13 C14 C15 -1.4(2) . .
C13 C14 C15 C16 1.4(2) . .
C14 C15 C16 C17 0.1(2) . .
C20 N3 C17 C18 -161.63(15) . .
C19 N3 C17 C18 -10.2(2) . .
C20 N3 C17 C16 21.2(2) . .
C19 N3 C17 C16 172.65(16) . .
C15 C16 C17 N3 175.69(15) . .
C15 C16 C17 C18 -1.5(2) . .
N3 C17 C18 C13 -175.66(14) . .
C16 C17 C18 C13 1.5(2) . .
N2 C13 C18 C17 -179.26(15) . .
C14 C13 C18 C17 -0.1(2) . .
C17 N3 C20 C21 -115.42(17) . .
C19 N3 C20 C21 91.61(19) . .
C17 N3 C20 C1 65.8(2) . 3_666
C19 N3 C20 C1 -87.2(2) . 3_666
C1 C20 C21 C4 0.7(2) 3_666 3_666
N3 C20 C21 C4 -178.06(14) . 3_666
